data_4063626
loop_
_publ_author_name
'Brunner, Henri'
'Ike, Hayato'
'Muschiol, Manfred'
'Tsuno, Takashi'
'Umegaki, Naohisa'
'Zabel, Manfred'

_publ_section_title
;
 Chiral-at-Metal Compounds [CpFe(Prophos)L] (L = Cl, I, CN),
 [CpFe(Prophos)CO]X (X = I, PF6), and [IndFe(Prophos)CO]I
;
_journal_issue 3
_journal_name_full Organometallics
_journal_page_first 414
_journal_paper_doi 10.1021/om100276t
_journal_volume 30
_journal_year 2011
_chemical_absolute_configuration ad
_chemical_compound_source 'see text'
_chemical_formula_moiety 'C33 H31 Fe O P2, 2(C7 H8), F6 P'
_chemical_formula_sum 'C47 H47 F6 Fe O P3'
_chemical_formula_weight 890.61
_chemical_name_systematic ?
_space_group_IT_number 19
_symmetry_cell_setting orthorhombic
_symmetry_Int_Tables_number 19
_symmetry_space_group_name_Hall 'P 2ac 2ab'
_symmetry_space_group_name_H-M 'P 21 21 21'
_atom_sites_solution_hydrogens geom
_atom_sites_solution_primary direct
_atom_sites_solution_secondary difmap
_cell_angle_alpha 90
_cell_angle_beta 90
_cell_angle_gamma 90
_cell_formula_units_Z 4
_cell_length_a 10.58374(15)
_cell_length_b 16.23445(17)
_cell_length_c 24.3432(2)
_cell_measurement_reflns_used 5852
_cell_measurement_temperature 123
_cell_measurement_theta_max 62.09
_cell_measurement_theta_min 2.72
_cell_volume 4182.68(8)
_computing_cell_refinement
;
CrysAlis RED, Oxford Diffraction Ltd.,
Version 1.171.32.5 (release 08-05-2007 CrysAlis171 .NET)
;
_computing_data_collection
;
CrysAlis CCD, Oxford Diffraction Ltd.,
Version 1.171.31.8 (release 12-05-2006 CrysAlis171 .NET)
;
_computing_data_reduction
;
CrysAlis RED, Oxford Diffraction Ltd.,
Version 1.171.32.5 (release 08-05-2007 CrysAlis171 .NET)
;
_computing_molecular_graphics 'PLATON (Spek, 1990)'
_computing_publication_material 'PLATON (Spek, 2003)'
_computing_structure_refinement 'SHELXL-97 (Sheldrick, 1997)'
_computing_structure_solution 'SIR-97 (Altomare, 1999)'
_diffrn_ambient_temperature 123
_diffrn_detector_area_resol_mean 10.5431
_diffrn_measured_fraction_theta_full 0.942
_diffrn_measured_fraction_theta_max 0.942
_diffrn_measurement_device_type 'Xcalibur, Ruby, Gemini ultra'
_diffrn_measurement_method '\w scans'
_diffrn_radiation_monochromator mirror
_diffrn_radiation_probe x-ray
_diffrn_radiation_source 'Enhance Ultra (Cu) X-ray Source'
_diffrn_radiation_type CuK\a
_diffrn_radiation_wavelength 1.54184
_diffrn_reflns_av_R_equivalents 0.0285
_diffrn_reflns_av_sigmaI/netI 0.0473
_diffrn_reflns_limit_h_max 10
_diffrn_reflns_limit_h_min -10
_diffrn_reflns_limit_k_max 18
_diffrn_reflns_limit_k_min -18
_diffrn_reflns_limit_l_max 21
_diffrn_reflns_limit_l_min -27
_diffrn_reflns_number 9341
_diffrn_reflns_reduction_process
;
;
_diffrn_reflns_theta_full 62.27
_diffrn_reflns_theta_max 62.27
_diffrn_reflns_theta_min 3.27
_exptl_absorpt_coefficient_mu 4.513
_exptl_absorpt_correction_T_max 1.000
_exptl_absorpt_correction_T_min 0.473
_exptl_absorpt_correction_type multi-scan
_exptl_absorpt_process_details
;
CrysAlis RED, Oxford Diffraction Ltd.,
Version 1.171.32.5 (release 08-05-2007 CrysAlis171 .NET)
Empirical absorption correction using spherical harmonics,
 implemented in SCALE3 ABSPACK scaling algorithm.
;
_exptl_crystal_colour yellow
_exptl_crystal_density_diffrn 1.414
_exptl_crystal_density_method 'Not Measured'
_exptl_crystal_description block
_exptl_crystal_F_000 1848
_exptl_crystal_size_max 0.440
_exptl_crystal_size_mid 0.140
_exptl_crystal_size_min 0.120
_refine_diff_density_max 0.302
_refine_diff_density_min -0.256
_refine_diff_density_rms 0.047
_refine_ls_abs_structure_details 'Flack (1983), 1894 Friedel pairs'
_refine_ls_abs_structure_Flack -0.016(4)
_refine_ls_extinction_method none
_refine_ls_goodness_of_fit_ref 0.962
_refine_ls_hydrogen_treatment constr
_refine_ls_matrix_type full
_refine_ls_number_parameters 514
_refine_ls_number_reflns 5407
_refine_ls_number_restraints 0
_refine_ls_restrained_S_all 0.962
_refine_ls_R_factor_all 0.0408
_refine_ls_R_factor_gt 0.0324
_refine_ls_shift/su_max 0.000
_refine_ls_shift/su_mean 0.000
_refine_ls_structure_factor_coef Fsqd
_refine_ls_weighting_details 'calc w=1/[\s^2^(Fo^2^)+(0.0455P)^2^]         where P=(Fo^2^+2Fc^2^)/3'
_refine_ls_weighting_scheme calc
_refine_ls_wR_factor_gt 0.0734
_refine_ls_wR_factor_ref 0.0760
_reflns_number_gt 4501
_reflns_number_total 5407
_reflns_threshold_expression i>2\s(i)
_cod_data_source_file om100276t_si_003.cif
_cod_data_source_block (S-Fe,R-C)[CpFe(Prophos)CO]PF6
_cod_depositor_comments
;
The following automatic conversions were performed:

'_chemical_absolute_configuration' value 'AD' changed to 'ad'
according to /home/saulius/struct/CIF-dictionaries/cif_core.dic
dictionary named 'cif_core.dic' version 2.4.1 from
2010-06-29.

'_symmetry_cell_setting' value 'Orthorhombic' changed to
'orthorhombic' according to
/home/saulius/struct/CIF-dictionaries/cif_core.dic dictionary named
'cif_core.dic' version 2.4.1 from 2010-06-29.

Automatic conversion script
Id: cif_fix_values 1715 2011-07-08 13:25:40Z adriana 
;
_cod_database_code 4063626

loop_
_symmetry_equiv_pos_site_id
_symmetry_equiv_pos_as_xyz
1 x,y,z
2 1/2-x,-y,1/2+z
3 1/2+x,1/2-y,-z
4 -x,1/2+y,1/2-z

loop_
_atom_site_aniso_label
_atom_site_aniso_U_11
_atom_site_aniso_U_22
_atom_site_aniso_U_33
_atom_site_aniso_U_23
_atom_site_aniso_U_13
_atom_site_aniso_U_12
Fe1 0.0218(3) 0.0211(3) 0.0233(2) -0.0013(2) -0.0014(2) 0.0006(3)
P1 0.0251(6) 0.0206(4) 0.0237(4) -0.0013(4) -0.0028(4) 0.0016(4)
P2 0.0232(5) 0.0208(4) 0.0226(4) 0.0007(3) 0.0015(4) 0.0014(4)
O3 0.0292(16) 0.0339(15) 0.0286(12) -0.0084(12) 0.0057(12) 0.0055(13)
C1 0.022(2) 0.0223(18) 0.0300(17) -0.0013(15) -0.0088(16) 0.0003(16)
C2 0.019(2) 0.0236(19) 0.0293(17) 0.0008(15) 0.0023(16) 0.0048(16)
C3 0.028(2) 0.029(2) 0.0356(19) -0.0007(16) 0.0027(17) -0.0035(18)
C4 0.026(2) 0.0231(17) 0.0254(15) -0.0009(14) -0.0041(17) -0.0039(17)
C5 0.037(3) 0.032(2) 0.0272(18) 0.0017(15) -0.0040(17) 0.0074(18)
C6 0.030(2) 0.0331(19) 0.0334(19) -0.0036(17) -0.0009(17) 0.0079(18)
C7 0.030(2) 0.042(2) 0.0255(17) -0.0037(16) 0.0003(16) -0.0090(19)
C8 0.032(2) 0.0291(17) 0.0310(18) 0.0051(15) -0.0060(17) -0.0026(18)
C9 0.027(2) 0.0230(18) 0.0335(18) -0.0031(15) -0.0037(16) 0.0000(16)
C10 0.025(2) 0.0259(18) 0.0238(15) 0.0033(16) 0.0007(15) 0.0078(17)
C11 0.031(3) 0.032(2) 0.0321(18) 0.0039(16) -0.0036(17) 0.0023(18)
C12 0.026(3) 0.048(2) 0.042(2) 0.0162(19) -0.0054(18) 0.001(2)
C13 0.037(3) 0.045(2) 0.0319(19) 0.0112(18) 0.0075(19) 0.023(2)
C14 0.044(3) 0.032(2) 0.0240(17) 0.0024(16) 0.0022(19) 0.013(2)
C15 0.031(2) 0.033(2) 0.0260(18) -0.0006(16) -0.0007(17) 0.0052(18)
C16 0.023(2) 0.0244(18) 0.0283(17) 0.0038(15) -0.0018(17) 0.0045(16)
C17 0.040(3) 0.033(2) 0.0323(18) 0.0061(16) 0.0078(19) 0.0075(19)
C18 0.043(3) 0.0259(19) 0.038(2) 0.0079(17) 0.000(2) 0.0077(18)
C19 0.032(2) 0.029(2) 0.0300(19) -0.0045(16) -0.0038(18) 0.0120(18)
C20 0.026(2) 0.037(2) 0.0270(17) -0.0017(17) 0.0065(16) 0.0031(18)
C21 0.025(2) 0.0228(19) 0.0281(17) -0.0010(15) 0.0013(17) -0.0002(16)
C22 0.037(3) 0.0236(18) 0.0280(17) 0.0004(15) 0.0047(17) 0.0060(17)
C23 0.046(3) 0.046(2) 0.0274(18) 0.0081(17) -0.0010(19) 0.001(2)
C24 0.065(4) 0.064(3) 0.031(2) 0.004(2) -0.011(2) 0.009(3)
C25 0.080(4) 0.055(3) 0.028(2) 0.005(2) 0.011(3) 0.010(3)
C26 0.055(3) 0.045(3) 0.039(2) -0.003(2) 0.022(2) 0.007(2)
C27 0.038(3) 0.034(2) 0.033(2) -0.0075(17) 0.0066(19) 0.005(2)
C28 0.040(3) 0.0186(18) 0.0299(18) 0.0003(15) -0.0137(19) -0.0046(18)
C29 0.016(2) 0.029(2) 0.042(2) 0.0034(17) -0.0067(17) -0.0003(16)
C30 0.024(2) 0.033(2) 0.0361(19) -0.0050(18) 0.0042(16) -0.0044(19)
C31 0.028(2) 0.030(2) 0.036(2) 0.0077(17) -0.0012(17) -0.0088(18)
C32 0.024(2) 0.0216(18) 0.039(2) -0.0051(16) -0.0069(17) -0.0063(16)
C33 0.023(2) 0.036(2) 0.0326(18) -0.0002(18) -0.0045(16) -0.0099(19)
C34 0.028(3) 0.040(2) 0.040(2) 0.0015(18) 0.0038(18) -0.0105(19)
C35 0.049(3) 0.049(3) 0.0281(18) 0.0055(18) 0.000(2) -0.010(2)
C36 0.039(3) 0.043(2) 0.045(2) 0.0111(19) -0.012(2) 0.001(2)
C37 0.025(2) 0.049(2) 0.047(2) -0.0059(19) -0.0025(19) 0.002(2)
C38 0.030(3) 0.060(3) 0.0323(19) 0.0000(19) -0.0033(17) -0.012(2)
C39 0.026(2) 0.038(2) 0.041(2) 0.0091(18) -0.0049(18) -0.009(2)
C40 0.055(3) 0.043(3) 0.059(3) -0.001(2) 0.008(2) -0.003(2)
C41 0.057(4) 0.082(4) 0.052(3) -0.010(3) -0.008(2) -0.030(3)
C42 0.063(4) 0.064(3) 0.048(2) -0.023(3) 0.003(2) -0.009(3)
C43 0.062(4) 0.066(3) 0.055(3) -0.022(3) -0.011(2) 0.001(3)
C44 0.063(4) 0.065(3) 0.059(3) -0.024(3) -0.008(3) 0.002(3)
C45 0.060(4) 0.065(4) 0.073(3) -0.022(3) 0.002(3) 0.009(3)
C46 0.048(4) 0.099(4) 0.064(3) -0.025(3) 0.005(3) -0.008(4)
C47 0.096(5) 0.129(6) 0.074(3) 0.015(4) -0.010(4) -0.058(5)
P3 0.0382(7) 0.0302(5) 0.0366(5) -0.0037(4) -0.0026(5) -0.0033(5)
F1 0.0654(19) 0.0533(15) 0.0556(13) -0.0208(11) 0.0182(13) -0.0180(14)
F2 0.0442(16) 0.0613(16) 0.0759(16) -0.0113(14) -0.0134(13) -0.0114(14)
F3 0.070(2) 0.0435(14) 0.0735(16) 0.0197(12) -0.0009(15) -0.0043(13)
F4 0.071(2) 0.0547(15) 0.0568(14) -0.0167(13) 0.0078(13) 0.0085(15)
F5 0.0392(16) 0.0567(15) 0.0728(16) 0.0004(13) -0.0077(13) -0.0100(13)
F6 0.0504(16) 0.0492(14) 0.0678(14) 0.0162(12) 0.0086(14) 0.0067(13)

loop_
_atom_site_label
_atom_site_type_symbol
_atom_site_thermal_displace_type
_atom_site_fract_x
_atom_site_fract_y
_atom_site_fract_z
_atom_site_occupancy
_atom_site_U_iso_or_equiv
_atom_site_calc_flag
_atom_site_refinement_flags
Fe1 Fe Uani 0.27506(5) 0.22318(3) 0.35777(2) 1.000 0.0221(2) . .
P1 P Uani 0.15286(9) 0.21555(5) 0.28437(3) 1.000 0.0231(3) . .
P2 P Uani 0.22207(9) 0.09462(5) 0.37539(3) 1.000 0.0222(3) . .
O3 O Uani 0.0674(2) 0.27199(16) 0.42847(9) 1.000 0.0306(8) . .
C1 C Uani 0.0900(3) 0.10988(19) 0.28074(13) 1.000 0.0248(11) . .
C2 C Uani 0.0717(3) 0.0755(2) 0.33880(12) 1.000 0.0240(11) . .
C3 C Uani 0.0257(4) -0.0136(2) 0.33693(14) 1.000 0.0309(11) . .
C4 C Uani 0.2200(3) 0.23263(19) 0.21629(12) 1.000 0.0248(10) . .
C5 C Uani 0.3092(4) 0.1781(2) 0.19448(13) 1.000 0.0321(13) . .
C6 C Uani 0.3587(4) 0.1899(2) 0.14243(14) 1.000 0.0322(11) . .
C7 C Uani 0.3211(4) 0.2570(2) 0.11144(13) 1.000 0.0325(11) . .
C8 C Uani 0.2335(4) 0.3118(2) 0.13229(13) 1.000 0.0307(11) . .
C9 C Uani 0.1840(3) 0.3002(2) 0.18437(13) 1.000 0.0278(11) . .
C10 C Uani 0.0173(3) 0.2848(2) 0.28607(12) 1.000 0.0249(10) . .
C11 C Uani -0.0994(4) 0.2626(2) 0.26378(13) 1.000 0.0317(13) . .
C12 C Uani -0.2018(4) 0.3166(2) 0.26720(14) 1.000 0.0387(14) . .
C13 C Uani -0.1876(4) 0.3929(2) 0.29159(14) 1.000 0.0380(14) . .
C14 C Uani -0.0716(4) 0.4161(2) 0.31257(13) 1.000 0.0333(13) . .
C15 C Uani 0.0299(4) 0.3622(2) 0.31010(13) 1.000 0.0300(11) . .
C16 C Uani 0.3239(3) 0.0094(2) 0.35521(13) 1.000 0.0252(11) . .
C17 C Uani 0.3168(4) -0.0670(2) 0.38121(14) 1.000 0.0351(13) . .
C18 C Uani 0.3852(4) -0.1330(2) 0.36225(15) 1.000 0.0356(14) . .
C19 C Uani 0.4628(4) -0.1248(2) 0.31732(14) 1.000 0.0303(11) . .
C20 C Uani 0.4728(4) -0.0500(2) 0.29146(13) 1.000 0.0300(11) . .
C21 C Uani 0.4040(3) 0.0172(2) 0.31029(13) 1.000 0.0253(11) . .
C22 C Uani 0.1917(4) 0.0761(2) 0.44857(13) 1.000 0.0295(13) . .
C23 C Uani 0.2938(4) 0.0770(2) 0.48395(14) 1.000 0.0398(13) . .
C24 C Uani 0.2758(5) 0.0693(3) 0.53995(15) 1.000 0.0533(18) . .
C25 C Uani 0.1552(6) 0.0599(3) 0.56038(16) 1.000 0.0543(18) . .
C26 C Uani 0.0550(5) 0.0589(2) 0.52563(15) 1.000 0.0463(16) . .
C27 C Uani 0.0716(4) 0.0683(2) 0.46943(14) 1.000 0.0350(14) . .
C28 C Uani 0.1468(4) 0.2528(2) 0.40025(14) 1.000 0.0295(13) . .
C29 C Uani 0.4677(3) 0.2035(2) 0.37538(14) 1.000 0.0290(12) . .
C30 C Uani 0.4542(3) 0.2298(2) 0.32062(14) 1.000 0.0310(11) . .
C31 C Uani 0.3971(4) 0.3095(2) 0.32172(14) 1.000 0.0313(12) . .
C32 C Uani 0.3749(3) 0.3309(2) 0.37666(14) 1.000 0.0282(11) . .
C33 C Uani 0.4190(3) 0.2658(2) 0.41008(14) 1.000 0.0305(11) . .
C34 C Uani 0.3162(4) 0.5426(2) 0.05587(15) 1.000 0.0360(14) . .
C35 C Uani 0.2957(4) 0.6129(2) 0.02508(14) 1.000 0.0420(15) . .
C36 C Uani 0.2525(4) 0.6849(2) 0.04860(15) 1.000 0.0423(14) . .
C37 C Uani 0.2267(4) 0.6880(2) 0.10377(15) 1.000 0.0403(12) . .
C38 C Uani 0.2473(4) 0.6184(3) 0.13536(15) 1.000 0.0408(15) . .
C39 C Uani 0.2911(4) 0.5462(2) 0.11157(14) 1.000 0.0350(12) . .
C40 C Uani 0.3630(5) 0.4648(3) 0.02915(18) 1.000 0.0523(17) . .
C41 C Uani 0.0288(3) 0.2103(2) 0.05235(12) 1.000 0.064(2) . G
C42 C Uani 0.1182(3) 0.2126(2) 0.01140(12) 1.000 0.0583(18) . G
C43 C Uani 0.1275(3) 0.2807(2) -0.02198(12) 1.000 0.0610(19) . G
C44 C Uani 0.0475(3) 0.34641(19) -0.01440(13) 1.000 0.0623(19) . G
C45 C Uani -0.0418(3) 0.3441(2) 0.02654(14) 1.000 0.066(2) . G
C46 C Uani -0.0512(3) 0.2761(3) 0.05992(12) 1.000 0.070(2) . G
C47 C Uani 0.0238(6) 0.1365(4) 0.0905(2) 1.000 0.100(3) . .
P3 P Uani 0.70137(11) 0.06357(6) 0.17734(4) 1.000 0.0350(3) . .
F1 F Uani 0.7598(2) 0.01664(14) 0.12530(9) 1.000 0.0581(9) . .
F2 F Uani 0.8391(2) 0.09365(16) 0.19375(10) 1.000 0.0605(9) . .
F3 F Uani 0.6823(3) 0.14347(14) 0.14155(10) 1.000 0.0623(10) . .
F4 F Uani 0.6432(3) 0.10920(15) 0.22934(9) 1.000 0.0608(10) . .
F5 F Uani 0.5634(2) 0.03154(16) 0.16117(10) 1.000 0.0562(9) . .
F6 F Uani 0.7212(2) -0.01787(14) 0.21313(9) 1.000 0.0558(8) . .
H1A H Uiso 0.00810 0.11010 0.26110 1.000 0.0300 calc R
H1B H Uiso 0.14940 0.07440 0.26010 1.000 0.0300 calc R
H2 H Uiso 0.00470 0.10900 0.35720 1.000 0.0290 calc R
H3A H Uiso 0.08850 -0.04780 0.31810 1.000 0.0460 calc R
H3B H Uiso -0.05480 -0.01630 0.31710 1.000 0.0460 calc R
H3C H Uiso 0.01370 -0.03400 0.37450 1.000 0.0460 calc R
H5 H Uiso 0.33620 0.13230 0.21570 1.000 0.0380 calc R
H6 H Uiso 0.41840 0.15200 0.12800 1.000 0.0380 calc R
H7 H Uiso 0.35540 0.26530 0.07580 1.000 0.0390 calc R
H8 H Uiso 0.20720 0.35760 0.11080 1.000 0.0370 calc R
H9 H Uiso 0.12480 0.33870 0.19860 1.000 0.0330 calc R
H11 H Uiso -0.10920 0.21070 0.24630 1.000 0.0380 calc R
H12 H Uiso -0.28160 0.30080 0.25270 1.000 0.0460 calc R
H13 H Uiso -0.25760 0.42940 0.29390 1.000 0.0460 calc R
H14 H Uiso -0.06140 0.46900 0.32870 1.000 0.0400 calc R
H15 H Uiso 0.10910 0.37830 0.32500 1.000 0.0360 calc R
H17 H Uiso 0.26390 -0.07350 0.41240 1.000 0.0420 calc R
H18 H Uiso 0.37880 -0.18470 0.38030 1.000 0.0430 calc R
H19 H Uiso 0.50940 -0.17080 0.30420 1.000 0.0360 calc R
H20 H Uiso 0.52690 -0.04410 0.26060 1.000 0.0360 calc R
H21 H Uiso 0.41180 0.06890 0.29230 1.000 0.0310 calc R
H23 H Uiso 0.37680 0.08280 0.46970 1.000 0.0480 calc R
H24 H Uiso 0.34610 0.07060 0.56420 1.000 0.0640 calc R
H25 H Uiso 0.14220 0.05420 0.59880 1.000 0.0650 calc R
H26 H Uiso -0.02770 0.05160 0.54000 1.000 0.0560 calc R
H27 H Uiso 0.00050 0.06930 0.44560 1.000 0.0420 calc R
H29A H Uiso 0.50330 0.15270 0.38700 1.000 0.0350 calc R
H30A H Uiso 0.47860 0.20010 0.28870 1.000 0.0370 calc R
H31A H Uiso 0.37750 0.34230 0.29060 1.000 0.0370 calc R
H32A H Uiso 0.33690 0.38050 0.38920 1.000 0.0340 calc R
H33A H Uiso 0.41640 0.26410 0.44910 1.000 0.0370 calc R
H35 H Uiso 0.31170 0.61160 -0.01330 1.000 0.0500 calc R
H36 H Uiso 0.24060 0.73250 0.02650 1.000 0.0510 calc R
H37 H Uiso 0.19530 0.73710 0.12000 1.000 0.0480 calc R
H38 H Uiso 0.23130 0.62010 0.17370 1.000 0.0490 calc R
H39 H Uiso 0.30390 0.49880 0.13380 1.000 0.0420 calc R
H40A H Uiso 0.41120 0.47880 -0.00390 1.000 0.0790 calc R
H40B H Uiso 0.29080 0.43020 0.01910 1.000 0.0790 calc R
H40C H Uiso 0.41740 0.43490 0.05490 1.000 0.0790 calc R
H42 H Uiso 0.17350 0.16720 0.00620 1.000 0.0700 calc R
H43 H Uiso 0.18930 0.28230 -0.05030 1.000 0.0730 calc R
H44 H Uiso 0.05400 0.39340 -0.03750 1.000 0.0750 calc R
H45 H Uiso -0.09710 0.38950 0.03180 1.000 0.0790 calc R
H46 H Uiso -0.11300 0.27450 0.08820 1.000 0.0850 calc R
H47A H Uiso 0.09020 0.09730 0.08030 1.000 0.1500 calc R
H47B H Uiso -0.05890 0.10980 0.08740 1.000 0.1500 calc R
H47C H Uiso 0.03700 0.15470 0.12840 1.000 0.1500 calc R

loop_
_atom_type_symbol
_atom_type_description
_atom_type_scat_dispersion_real
_atom_type_scat_dispersion_imag
_atom_type_scat_source
P P 0.2955 0.4335 'International Tables Vol C Tables 4.2.6.8 and 6.1.1.4'
O O 0.0492 0.0322 'International Tables Vol C Tables 4.2.6.8 and 6.1.1.4'
Fe Fe -1.1336 3.1974 'International Tables Vol C Tables 4.2.6.8 and 6.1.1.4'
F F 0.0727 0.0534 'International Tables Vol C Tables 4.2.6.8 and 6.1.1.4'
H H 0.0000 0.0000 'International Tables Vol C Tables 4.2.6.8 and 6.1.1.4'
C C 0.0181 0.0091 'International Tables Vol C Tables 4.2.6.8 and 6.1.1.4'

loop_
_geom_angle_atom_site_label_1
_geom_angle_atom_site_label_2
_geom_angle_atom_site_label_3
_geom_angle
_geom_angle_publ_flag
P1 Fe1 P2 87.44(3) yes
P1 Fe1 C28 92.22(13) yes
P1 Fe1 C29 136.24(10) yes
P1 Fe1 C30 100.53(10) yes
P1 Fe1 C31 93.41(10) yes
P1 Fe1 C32 121.32(10) yes
P1 Fe1 C33 158.81(10) yes
P2 Fe1 C28 87.05(11) yes
P2 Fe1 C29 93.62(9) yes
P2 Fe1 C30 111.20(9) yes
P2 Fe1 C31 150.55(10) yes
P2 Fe1 C32 151.24(10) yes
P2 Fe1 C33 112.23(9) yes
C28 Fe1 C29 131.54(15) yes
C28 Fe1 C30 157.99(15) yes
C28 Fe1 C31 122.29(15) yes
C28 Fe1 C32 91.82(15) yes
C28 Fe1 C33 96.45(15) yes
C29 Fe1 C30 39.04(13) yes
C29 Fe1 C31 65.85(14) yes
C29 Fe1 C32 66.04(13) yes
C29 Fe1 C33 39.28(13) yes
C30 Fe1 C31 39.75(14) yes
C30 Fe1 C32 66.23(13) yes
C30 Fe1 C33 65.83(13) yes
C31 Fe1 C32 39.06(13) yes
C31 Fe1 C33 65.64(14) yes
C32 Fe1 C33 39.35(13) yes
Fe1 P1 C1 107.60(11) yes
Fe1 P1 C4 119.88(11) yes
Fe1 P1 C10 114.06(10) yes
C1 P1 C4 103.81(14) yes
C1 P1 C10 106.93(15) yes
C4 P1 C10 103.50(14) yes
Fe1 P2 C2 106.51(11) yes
Fe1 P2 C16 121.10(11) yes
Fe1 P2 C22 112.88(11) yes
C2 P2 C16 104.58(15) yes
C2 P2 C22 106.81(17) yes
C16 P2 C22 103.95(16) yes
F1 P3 F6 89.25(12) yes
F2 P3 F3 90.20(15) yes
F2 P3 F4 90.68(15) yes
F2 P3 F5 178.91(15) yes
F2 P3 F6 89.81(13) yes
F3 P3 F4 90.41(14) yes
F3 P3 F5 90.84(15) yes
F3 P3 F6 179.47(14) yes
F4 P3 F5 89.65(15) yes
F4 P3 F6 90.13(13) yes
F5 P3 F6 89.15(13) yes
F1 P3 F2 89.48(13) yes
F1 P3 F3 90.21(13) yes
F1 P3 F4 179.36(14) yes
F1 P3 F5 90.18(13) yes
P1 C1 C2 109.9(2) yes
P2 C2 C1 105.9(2) yes
P2 C2 C3 116.6(2) yes
C1 C2 C3 111.0(3) no
P1 C4 C5 120.8(2) yes
P1 C4 C9 121.2(2) yes
C5 C4 C9 118.0(3) no
C4 C5 C6 121.0(3) no
C5 C6 C7 119.9(3) no
C6 C7 C8 120.0(3) no
C7 C8 C9 120.2(3) no
C4 C9 C8 120.9(3) no
P1 C10 C15 119.4(3) yes
P1 C10 C11 121.9(2) yes
C11 C10 C15 118.7(3) no
C10 C11 C12 120.1(3) no
C11 C12 C13 120.3(4) no
C12 C13 C14 120.0(4) no
C13 C14 C15 120.0(3) no
C10 C15 C14 120.9(3) no
P2 C16 C17 121.4(3) yes
P2 C16 C21 120.3(2) yes
C17 C16 C21 118.1(3) no
C16 C17 C18 120.9(3) no
C17 C18 C19 120.5(3) no
C18 C19 C20 119.8(3) no
C19 C20 C21 120.2(3) no
C16 C21 C20 120.5(3) no
P2 C22 C23 117.8(3) yes
P2 C22 C27 122.4(3) yes
C23 C22 C27 119.6(3) no
C22 C23 C24 120.4(4) no
C23 C24 C25 119.6(4) no
C24 C25 C26 120.0(4) no
C25 C26 C27 121.0(5) no
C22 C27 C26 119.4(4) no
Fe1 C28 O3 178.1(3) yes
Fe1 C29 C30 70.31(19) yes
Fe1 C29 C33 70.17(18) yes
C30 C29 C33 108.2(3) no
Fe1 C30 C29 70.65(19) yes
Fe1 C30 C31 69.9(2) yes
C29 C30 C31 107.5(3) no
Fe1 C31 C30 70.32(19) yes
Fe1 C31 C32 70.3(2) yes
C30 C31 C32 108.3(3) no
Fe1 C32 C33 70.64(19) yes
C31 C32 C33 108.0(3) no
Fe1 C32 C31 70.6(2) yes
Fe1 C33 C29 70.56(19) yes
Fe1 C33 C32 70.01(19) yes
C29 C33 C32 108.1(3) no
H1A C1 H1B 108.00 no
C2 C1 H1B 110.00 no
C2 C1 H1A 110.00 no
P1 C1 H1A 110.00 no
P1 C1 H1B 110.00 no
C3 C2 H2 108.00 no
C1 C2 H2 108.00 no
P2 C2 H2 108.00 no
C2 C3 H3A 110.00 no
C2 C3 H3B 110.00 no
C2 C3 H3C 109.00 no
H3A C3 H3B 110.00 no
H3A C3 H3C 109.00 no
H3B C3 H3C 109.00 no
C4 C5 H5 119.00 no
C6 C5 H5 120.00 no
C5 C6 H6 120.00 no
C7 C6 H6 120.00 no
C6 C7 H7 120.00 no
C8 C7 H7 120.00 no
C7 C8 H8 120.00 no
C9 C8 H8 120.00 no
C4 C9 H9 120.00 no
C8 C9 H9 120.00 no
C12 C11 H11 120.00 no
C10 C11 H11 120.00 no
C11 C12 H12 120.00 no
C13 C12 H12 120.00 no
C14 C13 H13 120.00 no
C12 C13 H13 120.00 no
C13 C14 H14 120.00 no
C15 C14 H14 120.00 no
C10 C15 H15 120.00 no
C14 C15 H15 120.00 no
C18 C17 H17 120.00 no
C16 C17 H17 120.00 no
C19 C18 H18 120.00 no
C17 C18 H18 120.00 no
C18 C19 H19 120.00 no
C20 C19 H19 120.00 no
C19 C20 H20 120.00 no
C21 C20 H20 120.00 no
C16 C21 H21 120.00 no
C20 C21 H21 120.00 no
C22 C23 H23 120.00 no
C24 C23 H23 120.00 no
C23 C24 H24 120.00 no
C25 C24 H24 120.00 no
C24 C25 H25 120.00 no
C26 C25 H25 120.00 no
C25 C26 H26 119.00 no
C27 C26 H26 120.00 no
C22 C27 H27 120.00 no
C26 C27 H27 120.00 no
C30 C29 H29A 126.00 no
C33 C29 H29A 126.00 no
Fe1 C29 H29A 125.00 no
C31 C30 H30A 126.00 no
Fe1 C30 H30A 125.00 no
C29 C30 H30A 126.00 no
Fe1 C31 H31A 125.00 no
C32 C31 H31A 126.00 no
C30 C31 H31A 126.00 no
Fe1 C32 H32A 124.00 no
C33 C32 H32A 126.00 no
C31 C32 H32A 126.00 no
C29 C33 H33A 126.00 no
C32 C33 H33A 126.00 no
Fe1 C33 H33A 125.00 no
C35 C34 C40 120.7(3) no
C35 C34 C39 117.8(3) no
C39 C34 C40 121.5(3) no
C34 C35 C36 121.8(3) no
C35 C36 C37 120.2(3) no
C36 C37 C38 118.9(3) no
C37 C38 C39 120.7(3) no
C34 C39 C38 120.6(3) no
C34 C35 H35 119.00 no
C36 C35 H35 119.00 no
C35 C36 H36 120.00 no
C37 C36 H36 120.00 no
C36 C37 H37 121.00 no
C38 C37 H37 121.00 no
C37 C38 H38 120.00 no
C39 C38 H38 120.00 no
C34 C39 H39 120.00 no
C38 C39 H39 120.00 no
H40B C40 H40C 110.00 no
C34 C40 H40A 109.00 no
C34 C40 H40B 109.00 no
C34 C40 H40C 109.00 no
H40A C40 H40B 110.00 no
H40A C40 H40C 110.00 no
C46 C41 C47 120.7(3) no
C42 C41 C46 119.98 no
C42 C41 C47 119.3(3) no
C41 C42 C43 119.96 no
C42 C43 C44 120.03 no
C43 C44 C45 120.00 no
C44 C45 C46 120.04 no
C41 C46 C45 120.00 no
C41 C42 H42 120.00 no
C43 C42 H42 120.00 no
C42 C43 H43 120.00 no
C44 C43 H43 120.00 no
C43 C44 H44 120.00 no
C45 C44 H44 120.00 no
C44 C45 H45 120.00 no
C46 C45 H45 120.00 no
C41 C46 H46 120.00 no
C45 C46 H46 120.00 no
C41 C47 H47A 109.00 no
C41 C47 H47B 109.00 no
C41 C47 H47C 109.00 no
H47A C47 H47B 110.00 no
H47A C47 H47C 109.00 no
H47B C47 H47C 109.00 no

loop_
_geom_bond_atom_site_label_1
_geom_bond_atom_site_label_2
_geom_bond_distance
_geom_bond_publ_flag
Fe1 P1 2.2093(9) yes
Fe1 P2 2.2033(10) yes
Fe1 C28 1.773(4) yes
Fe1 C29 2.108(3) yes
Fe1 C30 2.103(3) yes
Fe1 C31 2.098(4) yes
Fe1 C32 2.094(3) yes
Fe1 C33 2.103(3) yes
P1 C1 1.842(3) yes
P1 C4 1.824(3) yes
P1 C10 1.823(3) yes
P2 C2 1.850(3) yes
P2 C16 1.821(3) yes
P2 C22 1.835(3) yes
P3 F2 1.588(2) yes
P3 F3 1.576(3) yes
P3 F4 1.591(3) yes
P3 F5 1.599(2) yes
P3 F6 1.597(2) yes
P3 F1 1.602(2) yes
O3 C28 1.129(4) yes
C1 C2 1.532(4) no
C2 C3 1.527(5) no
C4 C5 1.399(5) no
C4 C9 1.397(4) no
C5 C6 1.384(5) no
C6 C7 1.384(5) no
C7 C8 1.382(5) no
C8 C9 1.385(5) no
C10 C15 1.392(5) no
C10 C11 1.396(5) no
C11 C12 1.396(5) no
C12 C13 1.382(5) no
C13 C14 1.382(6) no
C14 C15 1.387(5) no
C16 C21 1.389(4) no
C16 C17 1.395(5) no
C17 C18 1.373(5) no
C18 C19 1.374(5) no
C19 C20 1.372(5) no
C20 C21 1.389(5) no
C22 C27 1.375(6) no
C22 C23 1.382(6) no
C23 C24 1.382(5) no
C24 C25 1.378(8) no
C25 C26 1.357(7) no
C26 C27 1.388(5) no
C29 C33 1.415(5) no
C29 C30 1.407(5) no
C30 C31 1.428(5) no
C31 C32 1.402(5) no
C32 C33 1.413(5) no
C1 H1B 0.9900 no
C1 H1A 0.9900 no
C2 H2 1.0000 no
C3 H3A 0.9800 no
C3 H3C 0.9800 no
C3 H3B 0.9800 no
C5 H5 0.9500 no
C6 H6 0.9500 no
C7 H7 0.9500 no
C8 H8 0.9500 no
C9 H9 0.9500 no
C11 H11 0.9500 no
C12 H12 0.9500 no
C13 H13 0.9500 no
C14 H14 0.9500 no
C15 H15 0.9500 no
C17 H17 0.9500 no
C18 H18 0.9500 no
C19 H19 0.9500 no
C20 H20 0.9500 no
C21 H21 0.9500 no
C23 H23 0.9500 no
C24 H24 0.9500 no
C25 H25 0.9500 no
C26 H26 0.9500 no
C27 H27 0.9500 no
C29 H29A 0.9500 no
C30 H30A 0.9500 no
C31 H31A 0.9500 no
C32 H32A 0.9500 no
C33 H33A 0.9500 no
C34 C35 1.383(5) no
C34 C39 1.383(5) no
C34 C40 1.505(6) no
C35 C36 1.380(5) no
C36 C37 1.371(5) no
C37 C38 1.384(6) no
C38 C39 1.387(6) no
C35 H35 0.9500 no
C36 H36 0.9500 no
C37 H37 0.9500 no
C38 H38 0.9500 no
C39 H39 0.9500 no
C40 H40C 0.9800 no
C40 H40A 0.9800 no
C40 H40B 0.9800 no
C41 C46 1.3755 no
C41 C47 1.517(7) no
C41 C42 1.3749 no
C42 C43 1.3756 no
C43 C44 1.3744 no
C44 C45 1.3740 no
C45 C46 1.3744 no
C42 H42 0.9500 no
C43 H43 0.9500 no
C44 H44 0.9500 no
C45 H45 0.9500 no
C46 H46 0.9500 no
C47 H47C 0.9800 no
C47 H47A 0.9800 no
C47 H47B 0.9800 no

loop_
_geom_contact_atom_site_label_1
_geom_contact_atom_site_label_2
_geom_contact_distance
_geom_contact_site_symmetry_2
_geom_contact_publ_flag
Fe1 H15 3.1700 . no
Fe1 H21 3.3000 . no
P1 P2 3.0496(11) . no
P1 C2 2.768(3) . no
P1 C28 2.886(3) . no
P1 C30 3.317(3) . no
P1 C31 3.136(4) . no
P2 C28 2.756(3) . no
P2 P1 3.0496(11) . no
P2 C1 2.706(3) . no
P2 C33 3.575(3) . no
P2 C29 3.144(3) . no
P2 C30 3.554(3) . no
P1 H31A 3.1500 . no
P2 H29A 3.1400 . no
F1 C32 3.336(4) 4_645 no
F2 C11 3.294(4) 1_655 no
F2 C47 3.259(6) 1_655 no
F3 C43 3.213(4) 3_555 no
F6 C31 3.185(4) 4_645 no
F6 C20 3.289(4) . no
F6 C15 3.324(4) 4_645 no
F1 H47B 2.6100 1_655 no
F1 H32A 2.4600 4_645 no
F2 H47B 2.8200 1_655 no
F2 H11 2.3600 1_655 no
F2 H47C 2.8100 1_655 no
F2 H1A 2.4400 1_655 no
F3 H6 2.8200 . no
F3 H43 2.5300 3_555 no
F4 H30A 2.7000 . no
F4 H38 2.7100 4_645 no
F5 H20 2.7400 . no
F5 H6 2.6100 . no
F6 H31A 2.5000 4_645 no
F6 H20 2.4000 . no
F6 H15 2.6300 4_645 no
O3 C15 3.257(4) . no
O3 C35 3.335(4) 2_565 no
O3 H35 2.6900 2_565 no
C2 C38 3.504(5) 4_545 no
C3 C17 3.377(6) . no
C3 C27 3.522(5) . no
C5 C30 3.534(5) . no
C7 C41 3.495(5) . no
C7 C19 3.453(5) 4_655 no
C7 C42 3.326(5) . no
C8 C41 3.346(5) . no
C8 C42 3.570(4) . no
C8 C46 3.538(5) . no
C8 C19 3.591(6) 4_655 no
C11 F2 3.294(4) 1_455 no
C12 C19 3.573(6) 4_555 no
C15 C28 3.082(5) . no
C15 F6 3.324(4) 4_655 no
C15 O3 3.257(4) . no
C17 C3 3.377(6) . no
C17 C23 3.432(5) . no
C19 C8 3.591(6) 4_645 no
C19 C7 3.453(5) 4_645 no
C19 C12 3.573(6) 4_545 no
C20 F6 3.289(4) . no
C21 C30 3.501(5) . no
C21 C29 3.480(5) . no
C23 C17 3.432(5) . no
C26 C33 3.553(5) 3_456 no
C26 C32 3.534(5) 3_456 no
C27 C28 3.527(5) . no
C27 C3 3.522(5) . no
C28 C15 3.082(5) . no
C28 C2 3.340(5) . no
C28 C22 3.137(5) . no
C28 C31 3.394(6) . no
C28 C33 2.899(5) . no
C28 C27 3.527(5) . no
C28 P2 2.756(3) . no
C28 C10 3.142(5) . no
C28 P1 2.886(3) . no
C28 C29 3.542(5) . no
C28 C32 2.787(5) . no
C29 C32 2.290(5) . no
C29 C28 3.542(5) . no
C29 C38 3.328(5) 4_645 no
C29 C36 3.505(5) 4_645 no
C29 C37 3.284(5) 4_645 no
C29 C21 3.480(5) . no
C29 C16 3.534(5) . no
C29 P2 3.144(3) . no
C29 C31 2.286(5) . no
C30 C21 3.501(5) . no
C30 C32 2.293(5) . no
C30 P1 3.317(3) . no
C30 P2 3.554(3) . no
C30 C4 3.549(4) . no
C30 C33 2.285(5) . no
C30 C5 3.534(5) . no
C31 C29 2.286(5) . no
C31 F6 3.185(4) 4_655 no
C31 C4 3.414(5) . no
C31 P1 3.136(4) . no
C31 C28 3.394(6) . no
C31 C33 2.277(5) . no
C32 C29 2.290(5) . no
C32 C28 2.787(5) . no
C32 F1 3.336(4) 4_655 no
C32 C30 2.293(5) . no
C32 C26 3.534(5) 3_556 no
C33 C30 2.285(5) . no
C33 C26 3.553(5) 3_556 no
C33 C28 2.899(5) . no
C33 P2 3.575(3) . no
C33 C31 2.277(5) . no
C35 O3 3.335(4) 2_564 no
C36 C29 3.505(5) 4_655 no
C37 C29 3.284(5) 4_655 no
C38 C29 3.328(5) 4_655 no
C38 C2 3.504(5) 4_555 no
C41 C8 3.346(5) . no
C41 C7 3.495(5) . no
C42 C8 3.570(4) . no
C42 C7 3.326(5) . no
C43 F3 3.213(4) 3_455 no
C46 C8 3.538(5) . no
C47 F2 3.259(6) 1_455 no
C1 H11 2.8000 . no
C1 H5 3.0700 . no
C2 H27 2.7100 . no
C3 H27 2.9800 . no
C3 H9 3.0100 4_545 no
C4 H31A 3.0400 . no
C5 H30A 2.9300 . no
C5 H1B 2.8700 . no
C6 H19 2.9600 4_655 no
C7 H19 2.9700 4_655 no
C10 H9 2.5700 . no
C11 H1A 2.7300 . no
C11 H37 3.0300 4_545 no
C12 H37 3.0300 4_545 no
C13 H3A 3.0300 4_555 no
C15 H9 2.9200 . no
C16 H3A 2.8100 . no
C16 H23 3.0800 . no
C17 H3A 2.8800 . no
C19 H12 2.8400 4_545 no
C20 H39 3.0900 4_645 no
C20 H31A 3.0900 4_645 no
C21 H5 3.0500 . no
C21 H29A 3.0700 . no
C22 H17 2.6900 . no
C23 H17 3.0200 . no
C26 H44 2.9400 4_545 no
C27 H3C 2.9100 . no
C27 H45 2.9200 4_545 no
C27 H2 2.9000 . no
C28 H35 3.0800 2_565 no
C28 H15 2.7700 . no
C28 H2 2.9700 . no
C28 H33A 3.1000 . no
C28 H32A 2.9000 . no
C29 H21 3.0400 . no
C29 H30A 2.1100 . no
C29 H33A 2.1200 . no
C30 H29A 2.1100 . no
C30 H31A 2.1300 . no
C30 H21 2.7400 . no
C31 H32A 2.1100 . no
C31 H30A 2.1300 . no
C32 H31A 2.1000 . no
C32 H33A 2.1200 . no
C32 H26 2.9700 3_556 no
C33 H29A 2.1200 . no
C33 H32A 2.1200 . no
C34 H29A 2.9600 4_655 no
C35 H29A 3.0900 4_655 no
C36 H29A 3.0700 4_655 no
C37 H29A 2.9200 4_655 no
C37 H2 2.9200 4_555 no
C38 H2 2.6800 4_555 no
C38 H29A 2.7500 4_655 no
C39 H29A 2.7800 4_655 no
C42 H7 3.0800 . no
C43 H18 2.8400 2_554 no
C44 H6 3.0800 3_455 no
C44 H40B 3.0200 . no
C45 H17 3.0900 4_555 no
C46 H43 2.9100 3_455 no
C47 H40A 3.0600 3_455 no
H1A H3B 2.5500 . no
H1A C11 2.7300 . no
H1A H11 2.0800 . no
H1A F2 2.4400 1_455 no
H1B C5 2.8700 . no
H1B H5 2.4400 . no
H1B H3A 2.5200 . no
H2 C27 2.9000 . no
H2 C28 2.9700 . no
H2 H27 2.2500 . no
H2 C37 2.9200 4_545 no
H2 C38 2.6800 4_545 no
H3A C13 3.0300 4_545 no
H3A C16 2.8100 . no
H3A H1B 2.5200 . no
H3A C17 2.8800 . no
H3B H9 2.5000 4_545 no
H3B H1A 2.5500 . no
H3C C27 2.9100 . no
H3C H27 2.4100 . no
H5 H1B 2.4400 . no
H5 H21 2.2800 . no
H5 H30A 2.5800 . no
H5 C21 3.0500 . no
H5 C1 3.0700 . no
H6 F5 2.6100 . no
H6 C44 3.0800 3_555 no
H6 F3 2.8200 . no
H7 C42 3.0800 . no
H8 H39 2.5700 . no
H9 C10 2.5700 . no
H9 C15 2.9200 . no
H9 C3 3.0100 4_555 no
H9 H3B 2.5000 4_555 no
H11 H1A 2.0800 . no
H11 C1 2.8000 . no
H11 F2 2.3600 1_455 no
H12 C19 2.8400 4_555 no
H15 Fe1 3.1700 . no
H15 C28 2.7700 . no
H15 F6 2.6300 4_655 no
H17 C22 2.6900 . no
H17 C23 3.0200 . no
H17 C45 3.0900 4_545 no
H17 H45 2.3100 4_545 no
H18 H43 2.4300 2_555 no
H18 C43 2.8400 2_555 no
H19 C7 2.9700 4_645 no
H19 C6 2.9600 4_645 no
H20 H31A 2.4500 4_645 no
H20 F6 2.4000 . no
H20 F5 2.7400 . no
H21 C29 3.0400 . no
H21 Fe1 3.3000 . no
H21 C30 2.7400 . no
H21 H30A 2.2500 . no
H21 H5 2.2800 . no
H23 C16 3.0800 . no
H26 H44 2.5800 4_545 no
H26 H32A 2.5000 3_456 no
H26 C32 2.9700 3_456 no
H27 H2 2.2500 . no
H27 H3C 2.4100 . no
H27 C2 2.7100 . no
H27 C3 2.9800 . no
H29A C38 2.7500 4_645 no
H29A C37 2.9200 4_645 no
H29A C35 3.0900 4_645 no
H29A C21 3.0700 . no
H29A C36 3.0700 4_645 no
H29A C34 2.9600 4_645 no
H29A C39 2.7800 4_645 no
H30A F4 2.7000 . no
H30A C5 2.9300 . no
H30A H5 2.5800 . no
H30A H21 2.2500 . no
H31A C4 3.0400 . no
H31A H20 2.4500 4_655 no
H31A F6 2.5000 4_655 no
H31A C20 3.0900 4_655 no
H32A F1 2.4600 4_655 no
H32A H26 2.5000 3_556 no
H33A H36 2.5100 2_565 no
H35 O3 2.6900 2_564 no
H35 C28 3.0800 2_564 no
H35 H40A 2.4100 . no
H36 H33A 2.5100 2_564 no
H37 C12 3.0300 4_555 no
H37 C11 3.0300 4_555 no
H38 F4 2.7100 4_655 no
H39 H40C 2.4900 . no
H39 H8 2.5700 . no
H39 C20 3.0900 4_655 no
H40A C47 3.0600 3_555 no
H40A H35 2.4100 . no
H40A H47B 2.5100 3_555 no
H40B C44 3.0200 . no
H40C H39 2.4900 . no
H42 H47A 2.3100 . no
H43 H18 2.4300 2_554 no
H43 H46 2.4700 3_555 no
H43 F3 2.5300 3_455 no
H43 C46 2.9100 3_555 no
H44 C26 2.9400 4_555 no
H44 H26 2.5800 4_555 no
H45 C27 2.9200 4_555 no
H45 H17 2.3100 4_555 no
H46 H43 2.4700 3_455 no
H47A H42 2.3100 . no
H47B F1 2.6100 1_455 no
H47B F2 2.8200 1_455 no
H47B H40A 2.5100 3_455 no
H47C F2 2.8100 1_455 no

loop_
_geom_hbond_atom_site_label_D
_geom_hbond_atom_site_label_H
_geom_hbond_atom_site_label_A
_geom_hbond_distance_DH
_geom_hbond_distance_HA
_geom_hbond_distance_DA
_geom_hbond_angle_DHA
_geom_hbond_site_symmetry_A
_geom_hbond_publ_flag
C1 H1A F2 0.9900 2.4400 3.407(4) 165.00 1_455 yes
C11 H11 F2 0.9500 2.3600 3.294(4) 170.00 1_455 yes
C20 H20 F6 0.9500 2.4000 3.289(4) 156.00 . yes
C31 H31A F6 0.9500 2.5000 3.185(4) 129.00 4_655 yes
C32 H32A F1 0.9500 2.4600 3.336(4) 153.00 4_655 yes
C43 H43 F3 0.9500 2.5300 3.213(4) 129.00 3_455 yes

loop_
_geom_torsion_atom_site_label_1
_geom_torsion_atom_site_label_2
_geom_torsion_atom_site_label_3
_geom_torsion_atom_site_label_4
_geom_torsion
_geom_torsion_publ_flag
P2 Fe1 P1 C1 -2.60(11) no
C28 Fe1 P1 C1 -89.54(15) no
C29 Fe1 P1 C1 89.96(17) no
C30 Fe1 P1 C1 108.49(14) no
C31 Fe1 P1 C1 147.93(15) no
C32 Fe1 P1 C1 176.98(15) no
C33 Fe1 P1 C1 156.2(3) no
P2 Fe1 P1 C4 -120.70(12) no
C28 Fe1 P1 C4 152.36(16) no
C29 Fe1 P1 C4 -28.15(18) no
C30 Fe1 P1 C4 -9.61(15) no
C31 Fe1 P1 C4 29.82(16) no
C32 Fe1 P1 C4 58.87(16) no
C33 Fe1 P1 C4 38.1(3) no
P2 Fe1 P1 C10 115.84(12) no
C28 Fe1 P1 C10 28.90(16) no
C29 Fe1 P1 C10 -151.61(17) no
C30 Fe1 P1 C10 -133.07(15) no
C31 Fe1 P1 C10 -93.64(15) no
C32 Fe1 P1 C10 -64.59(16) no
C33 Fe1 P1 C10 -85.4(3) no
P1 Fe1 P2 C2 -21.74(11) no
C28 Fe1 P2 C2 70.62(16) no
C29 Fe1 P2 C2 -157.92(14) no
C30 Fe1 P2 C2 -122.04(14) no
C31 Fe1 P2 C2 -114.1(2) no
C32 Fe1 P2 C2 159.0(2) no
C33 Fe1 P2 C2 166.38(14) no
P1 Fe1 P2 C16 97.30(13) no
C28 Fe1 P2 C16 -170.34(17) no
C29 Fe1 P2 C16 -38.88(16) no
C30 Fe1 P2 C16 -3.00(16) no
C31 Fe1 P2 C16 4.9(3) no
C32 Fe1 P2 C16 -81.9(2) no
C33 Fe1 P2 C16 -74.58(16) no
P1 Fe1 P2 C22 -138.64(15) no
C28 Fe1 P2 C22 -46.28(19) no
C29 Fe1 P2 C22 85.18(17) no
C30 Fe1 P2 C22 121.06(18) no
C31 Fe1 P2 C22 129.0(3) no
C32 Fe1 P2 C22 42.1(3) no
C33 Fe1 P2 C22 49.48(18) no
C31 Fe1 C32 C33 -118.1(3) no
C32 Fe1 C30 C31 -37.1(2) no
C33 Fe1 C30 C31 -80.4(2) no
P1 Fe1 C33 C29 -90.1(3) no
P2 Fe1 C33 C29 66.9(2) no
C28 Fe1 C33 C29 156.4(2) no
C30 Fe1 C33 C29 -37.25(19) no
C31 Fe1 C33 C29 -81.0(2) no
C32 Fe1 C33 C29 -118.7(3) no
P1 Fe1 C33 C32 28.6(4) no
P2 Fe1 C33 C32 -174.43(16) no
C28 Fe1 C33 C32 -85.0(2) no
C29 Fe1 C33 C32 118.7(3) no
C30 Fe1 C33 C32 81.4(2) no
C31 Fe1 C33 C32 37.6(2) no
C32 Fe1 C29 C33 37.51(19) no
C30 Fe1 C31 C32 -118.8(3) no
C33 Fe1 C31 C32 -37.9(2) no
C31 Fe1 C30 C29 117.8(3) no
C32 Fe1 C30 C29 80.7(2) no
C33 Fe1 C30 C29 37.47(19) no
P1 Fe1 C32 C31 -50.3(2) no
P1 Fe1 C30 C29 -159.57(17) no
P2 Fe1 C30 C29 -68.23(19) no
C28 Fe1 C30 C29 76.0(4) no
C30 Fe1 C32 C33 -80.3(2) no
C29 Fe1 C31 C30 37.6(2) no
C32 Fe1 C31 C30 118.8(3) no
P1 Fe1 C30 C31 82.60(19) no
P2 Fe1 C30 C31 173.93(17) no
C28 Fe1 C30 C31 -41.8(5) no
C29 Fe1 C30 C31 -117.8(3) no
C28 Fe1 C31 C30 162.8(2) no
C31 Fe1 C29 C33 80.5(2) no
C29 Fe1 C32 C31 80.6(2) no
C33 Fe1 C31 C30 80.9(2) no
P1 Fe1 C29 C30 29.8(2) no
P1 Fe1 C31 C30 -102.40(19) no
P2 Fe1 C31 C30 -11.6(3) no
C29 Fe1 C31 C32 -81.2(2) no
C28 Fe1 C32 C31 -144.0(2) no
C28 Fe1 C29 C30 -150.9(2) no
C30 Fe1 C32 C31 37.8(2) no
P1 Fe1 C31 C32 138.83(19) no
P2 Fe1 C31 C32 -130.3(2) no
C28 Fe1 C31 C32 44.0(3) no
P2 Fe1 C32 C31 128.8(2) no
C29 Fe1 C32 C33 -37.44(19) no
C30 Fe1 C29 C33 118.8(3) no
C31 Fe1 C29 C30 -38.29(19) no
C33 Fe1 C32 C31 118.1(3) no
P1 Fe1 C32 C33 -168.34(16) no
P2 Fe1 C32 C33 10.8(3) no
C28 Fe1 C32 C33 98.0(2) no
P2 Fe1 C29 C30 119.82(18) no
C33 Fe1 C29 C30 -118.8(3) no
P1 Fe1 C29 C33 148.50(16) no
C32 Fe1 C29 C30 -81.2(2) no
C28 Fe1 C29 C33 -32.2(3) no
P2 Fe1 C29 C33 -121.43(18) no
C1 P1 C4 C9 125.5(3) no
Fe1 P1 C1 C2 32.6(2) no
C4 P1 C1 C2 160.7(2) no
C10 P1 C4 C9 14.0(3) no
C4 P1 C10 C15 -96.3(3) no
C1 P1 C4 C5 -54.4(3) no
C4 P1 C10 C11 83.6(3) no
C10 P1 C1 C2 -90.3(2) no
C10 P1 C4 C5 -165.9(3) no
Fe1 P1 C4 C5 65.6(3) no
Fe1 P1 C10 C15 35.7(3) no
C1 P1 C10 C15 154.5(3) no
Fe1 P1 C4 C9 -114.5(2) no
C1 P1 C10 C11 -25.7(3) no
Fe1 P1 C10 C11 -144.5(2) no
C16 P2 C22 C23 62.3(3) no
Fe1 P2 C2 C1 46.5(2) no
Fe1 P2 C16 C21 -27.6(3) no
Fe1 P2 C22 C23 -70.7(3) no
C22 P2 C16 C17 29.4(3) no
C22 P2 C16 C21 -155.8(3) no
Fe1 P2 C16 C17 157.6(2) no
C2 P2 C22 C23 172.6(3) no
C16 P2 C2 C1 -82.8(2) no
Fe1 P2 C22 C27 103.9(3) no
C2 P2 C16 C21 92.4(3) no
C16 P2 C22 C27 -123.1(3) no
C22 P2 C2 C3 -68.7(3) no
C16 P2 C2 C3 41.2(3) no
C2 P2 C16 C17 -82.5(3) no
Fe1 P2 C2 C3 170.5(2) no
C2 P2 C22 C27 -12.9(3) no
C22 P2 C2 C1 167.4(2) no
P1 C1 C2 P2 -49.8(2) no
P1 C1 C2 C3 -177.2(2) no
P1 C4 C5 C6 178.8(3) no
C5 C4 C9 C8 1.2(5) no
C9 C4 C5 C6 -1.1(5) no
P1 C4 C9 C8 -178.7(3) no
C4 C5 C6 C7 0.8(6) no
C5 C6 C7 C8 -0.5(6) no
C6 C7 C8 C9 0.6(6) no
C7 C8 C9 C4 -1.0(5) no
C11 C10 C15 C14 0.8(5) no
C15 C10 C11 C12 -1.8(5) no
P1 C10 C11 C12 178.3(3) no
P1 C10 C15 C14 -179.4(2) no
C10 C11 C12 C13 1.4(5) no
C11 C12 C13 C14 0.2(5) no
C12 C13 C14 C15 -1.3(5) no
C13 C14 C15 C10 0.8(5) no
P2 C16 C21 C20 -173.8(3) no
C17 C16 C21 C20 1.2(5) no
P2 C16 C17 C18 173.7(3) no
C21 C16 C17 C18 -1.3(5) no
C16 C17 C18 C19 0.4(6) no
C17 C18 C19 C20 0.5(6) no
C18 C19 C20 C21 -0.5(6) no
C19 C20 C21 C16 -0.4(5) no
C23 C22 C27 C26 -2.0(5) no
P2 C22 C27 C26 -176.5(3) no
P2 C22 C23 C24 175.4(3) no
C27 C22 C23 C24 0.6(5) no
C22 C23 C24 C25 0.6(6) no
C23 C24 C25 C26 -0.5(7) no
C24 C25 C26 C27 -0.8(6) no
C25 C26 C27 C22 2.1(5) no
C33 C29 C30 Fe1 -60.2(2) no
C30 C29 C33 Fe1 60.3(2) no
C30 C29 C33 C32 0.1(4) no
Fe1 C29 C30 C31 60.5(2) no
C33 C29 C30 C31 0.3(4) no
Fe1 C29 C33 C32 -60.2(2) no
C29 C30 C31 C32 -0.7(4) no
C29 C30 C31 Fe1 -61.0(2) no
Fe1 C30 C31 C32 60.4(3) no
C30 C31 C32 C33 0.7(4) no
C30 C31 C32 Fe1 -60.4(2) no
Fe1 C31 C32 C33 61.1(2) no
C31 C32 C33 Fe1 -61.1(3) no
C31 C32 C33 C29 -0.5(4) no
Fe1 C32 C33 C29 60.5(2) no
C39 C34 C35 C36 0.4(6) no
C40 C34 C35 C36 179.8(4) no
C35 C34 C39 C38 -0.3(6) no
C40 C34 C39 C38 -179.6(4) no
C34 C35 C36 C37 -1.0(6) no
C35 C36 C37 C38 1.4(6) no
C36 C37 C38 C39 -1.2(6) no
C37 C38 C39 C34 0.6(6) no
C46 C41 C42 C43 -0.03 no
C47 C41 C42 C43 -177.2(4) no
C42 C41 C46 C45 0.03 no
C47 C41 C46 C45 177.1(4) no
C41 C42 C43 C44 0.02 no
C42 C43 C44 C45 0.03 no
C43 C44 C45 C46 -0.03 no
C44 C45 C46 C41 -0.03 no
